data_4312702
loop_
_publ_author_name
'Dana J. Eisler'
'Richard J. Puddephatt'

_publ_section_title
;
 Tetraphosphinitoresorcinarene Complexes: Cationic Silver(I) and Copper(I)
 Halide Complexes as Mercurate(II) Anion Receptors
;
_journal_name_full 'Inorganic Chemistry'
_journal_page_first 8192
_journal_page_last 8202
_journal_paper_doi 10.1021/ic034822j
_journal_volume 42
_journal_year 2003
_chemical_formula_sum 'C140 H140 Ag4 Cl4 Hg I6 O12 P4'
_chemical_formula_weight 3673.67
_chemical_name_systematic
; 
 ? 
;
_space_group_IT_number 14
_symmetry_cell_setting monoclinic
_symmetry_space_group_name_Hall '-P 2ybc'
_symmetry_space_group_name_H-M 'P 1 21/c 1'
_atom_sites_solution_hydrogens geom
_atom_sites_solution_primary direct
_atom_sites_solution_secondary difmap
_audit_creation_method SHELXL-97
_cell_angle_alpha 90.00
_cell_angle_beta 105.0700(10)
_cell_angle_gamma 90.00
_cell_formula_units_Z 4
_cell_length_a 30.7483(2)
_cell_length_b 22.1450(2)
_cell_length_c 25.0229(3)
_cell_measurement_temperature 200(2)
_cell_volume 16452.6(3)
_computing_cell_refinement 'Nonius DENZO'
_computing_data_collection 'Nonius COLLECT'
_computing_data_reduction 'Nonius DENZO'
_computing_molecular_graphics 'Bruker SHELXTL'
_computing_publication_material 'Bruker SHELXTL'
_computing_structure_refinement 'SHELXL-97 (Sheldrick, 1997)'
_computing_structure_solution 'SHELXS-97 (Sheldrick, 1990)'
_diffrn_ambient_temperature 200(2)
_diffrn_measured_fraction_theta_full 0.990
_diffrn_measured_fraction_theta_max 0.990
_diffrn_measurement_device_type 'Nonius Kappa CCD'
_diffrn_measurement_method 'phi\omega scans'
_diffrn_radiation_monochromator graphite
_diffrn_radiation_source 'fine-focus sealed tube'
_diffrn_radiation_type MoK\a
_diffrn_radiation_wavelength 0.71073
_diffrn_reflns_av_R_equivalents 0.0092
_diffrn_reflns_av_sigmaI/netI 0.0932
_diffrn_reflns_limit_h_max 39
_diffrn_reflns_limit_h_min -39
_diffrn_reflns_limit_k_max 28
_diffrn_reflns_limit_k_min -28
_diffrn_reflns_limit_l_max 32
_diffrn_reflns_limit_l_min -32
_diffrn_reflns_number 167472
_diffrn_reflns_theta_full 27.52
_diffrn_reflns_theta_max 27.52
_diffrn_reflns_theta_min 2.56
_exptl_absorpt_coefficient_mu 2.676
_exptl_absorpt_correction_T_max 0.5212
_exptl_absorpt_correction_T_min 0.3789
_exptl_absorpt_correction_type integration
_exptl_crystal_colour pale_yellow
_exptl_crystal_density_diffrn 1.483
_exptl_crystal_density_method 'not measured'
_exptl_crystal_description 'thick plate'
_exptl_crystal_F_000 7160
_exptl_crystal_size_max 0.45
_exptl_crystal_size_mid 0.33
_exptl_crystal_size_min 0.28
_refine_diff_density_max 3.827
_refine_diff_density_min -1.428
_refine_diff_density_rms 0.243
_refine_ls_extinction_method none
_refine_ls_goodness_of_fit_ref 1.158
_refine_ls_hydrogen_treatment mixed
_refine_ls_matrix_type full
_refine_ls_number_parameters 1279
_refine_ls_number_reflns 37497
_refine_ls_number_restraints 92
_refine_ls_restrained_S_all 1.160
_refine_ls_R_factor_all 0.1809
_refine_ls_R_factor_gt 0.1012
_refine_ls_shift/su_max 0.806
_refine_ls_shift/su_mean 0.032
_refine_ls_structure_factor_coef Fsqd
_refine_ls_weighting_details 'calc w=1/[\s^2^(Fo^2^)+(0.2000P)^2^+0.0000P] where P=(Fo^2^+2Fc^2^)/3'
_refine_ls_weighting_scheme calc
_refine_ls_wR_factor_gt 0.3153
_refine_ls_wR_factor_ref 0.3650
_reflns_number_gt 18918
_reflns_number_total 37497
_reflns_threshold_expression >2sigma(I)
_cod_data_source_file ic034822jsi20030714_034926_4.cif
_cod_data_source_block 8a
_cod_depositor_comments
;
The following automatic conversions were performed:

'_symmetry_cell_setting' value 'Monoclinic' changed to 'monoclinic'
according to the built-in table from CIF Core dictionary named
'cif_core.dic' version 2.4.1 from 2010-06-29.

Automatic conversion script
Id: cif_fix_values 1646 2011-03-28 12:23:43Z adriana 
;
_cod_database_code 4312702

loop_
_symmetry_equiv_pos_as_xyz
'x, y, z'
'-x, y+1/2, -z+1/2'
'-x, -y, -z'
'x, -y-1/2, z-1/2'

loop_
_atom_site_label
_atom_site_type_symbol
_atom_site_fract_x
_atom_site_fract_y
_atom_site_fract_z
_atom_site_U_iso_or_equiv
_atom_site_adp_type
_atom_site_occupancy
_atom_site_symmetry_multiplicity
_atom_site_calc_flag
_atom_site_refinement_flags
_atom_site_disorder_assembly
_atom_site_disorder_group
Ag1 Ag 0.74402(3) 1.52590(5) -0.60075(4) 0.0577(3) Uani 1 1 d . A .
Ag2 Ag 0.70395(4) 1.39697(5) -0.58825(5) 0.0648(3) Uani 1 1 d . A .
Ag3 Ag 0.62523(4) 1.47141(5) -0.51634(5) 0.0632(3) Uani 1 1 d . A .
Ag4 Ag 0.66950(4) 1.59816(5) -0.53229(5) 0.0646(3) Uani 1 1 d . A .
I1 I 0.68258(3) 1.46097(4) -0.69031(4) 0.0616(3) Uani 1 1 d . . .
I2 I 0.61120(3) 1.36822(4) -0.59027(4) 0.0640(3) Uani 1 1 d . . .
I3 I 0.58251(3) 1.55774(4) -0.59999(4) 0.0632(3) Uani 1 1 d . . .
I4 I 0.70456(3) 1.64239(4) -0.62099(4) 0.0658(3) Uani 1 1 d . . .
I5 I 0.72221(3) 1.48671(4) -0.49919(3) 0.0495(2) Uani 1 1 d . . .
Hg1 Hg 0.59240(3) 1.45950(5) -0.67327(4) 0.0641(3) Uani 0.60 1 d P A 1
I6 I 0.53165(5) 1.44724(10) -0.77002(7) 0.0832(6) Uani 0.60 1 d P A 1
Hg2 Hg 0.63171(13) 1.56640(18) -0.68257(14) 0.0872(10) Uani 0.20 1 d P A 2
Hg3 Hg 0.61211(10) 1.67002(15) -0.67803(14) 0.0736(8) Uani 0.20 1 d P A 3
I7 I 0.59220(19) 1.6157(2) -0.77506(16) 0.0717(14) Uani 0.20 1 d P A 3
I8 I 0.59396(19) 1.7619(2) -0.6192(3) 0.0920(19) Uani 0.20 1 d P A 3
P1 P 0.82504(9) 1.51948(13) -0.59315(11) 0.0384(6) Uani 1 1 d . . .
P2 P 0.75262(10) 1.30860(13) -0.56886(12) 0.0434(7) Uani 1 1 d . . .
P3 P 0.60444(10) 1.45830(15) -0.42942(14) 0.0492(7) Uani 1 1 d . . .
P4 P 0.67820(10) 1.66655(14) -0.45326(14) 0.0507(8) Uani 1 1 d . . .
O1Q O 0.8573(2) 1.5039(3) -0.5316(3) 0.0402(16) Uani 1 1 d . A .
O2Q O 0.7898(2) 1.3108(3) -0.5078(3) 0.0403(16) Uani 1 1 d . A .
O1R O 0.7611(3) 1.2124(3) -0.4146(3) 0.0494(19) Uani 1 1 d . A .
O2R O 0.8050(4) 1.1742(6) -0.3350(5) 0.104(4) Uiso 1 1 d . A .
O3R O 0.6628(3) 1.3130(4) -0.3214(4) 0.060(2) Uani 1 1 d . A .
O4R O 0.6774(6) 1.2226(8) -0.2754(7) 0.149(6) Uiso 1 1 d . A .
O1S O 0.6472(2) 1.4519(4) -0.3762(3) 0.051(2) Uani 1 1 d . A .
O2S O 0.7160(3) 1.6462(3) -0.3963(3) 0.052(2) Uani 1 1 d . A .
O1T O 0.8057(2) 1.7272(3) -0.3719(3) 0.0450(18) Uani 1 1 d . A .
O2T O 0.8686(3) 1.7780(5) -0.3355(5) 0.086(3) Uani 1 1 d . A .
O3T O 0.9048(2) 1.6299(3) -0.4669(3) 0.0417(17) Uani 1 1 d . A .
O4T O 0.9528(3) 1.6934(5) -0.4118(4) 0.078(3) Uani 1 1 d . A .
C1Q C 0.8467(3) 1.4579(5) -0.4976(5) 0.041(3) Uani 1 1 d . . .
C2Q C 0.8644(3) 1.4619(5) -0.4416(4) 0.034(2) Uani 1 1 d . A .
C3Q C 0.8564(3) 1.4146(5) -0.4092(4) 0.036(2) Uani 1 1 d . . .
H3QA H 0.8693 1.4168 -0.3704 0.043 Uiso 1 1 calc R A .
C4Q C 0.8308(3) 1.3643(4) -0.4296(4) 0.036(2) Uani 1 1 d . A .
C5Q C 0.8129(3) 1.3629(4) -0.4885(4) 0.033(2) Uani 1 1 d . . .
C6Q C 0.8219(3) 1.4056(4) -0.5216(4) 0.036(2) Uani 1 1 d . A .
H6QA H 0.8119 1.4014 -0.5606 0.043 Uiso 1 1 calc R . .
C7Q C 0.8246(3) 1.3117(5) -0.3954(4) 0.038(2) Uani 1 1 d . . .
H7QA H 0.8234 1.2749 -0.4190 0.046 Uiso 1 1 calc R A .
C8Q C 0.8631(4) 1.3008(6) -0.3409(5) 0.052(3) Uani 1 1 d . A .
H8QA H 0.8664 1.3370 -0.3171 0.062 Uiso 1 1 calc R . .
H8QB H 0.8548 1.2664 -0.3202 0.062 Uiso 1 1 calc R . .
C9Q C 0.9077(4) 1.2874(6) -0.3542(5) 0.056(3) Uani 1 1 d . . .
H9QA H 0.9040 1.2512 -0.3781 0.067 Uiso 1 1 calc R A .
H9QB H 0.9154 1.3217 -0.3754 0.067 Uiso 1 1 calc R . .
C1Q1 C 0.9458(3) 1.2770(4) -0.3039(3) 0.056(3) Uani 1 1 d G A .
C1Q2 C 0.9814(3) 1.3177(3) -0.2906(4) 0.068(4) Uani 1 1 d G . .
H1QA H 0.9815 1.3520 -0.3134 0.082 Uiso 1 1 calc R A .
C1Q3 C 1.0168(3) 1.3084(5) -0.2439(4) 0.095(6) Uani 1 1 d G A .
H1QB H 1.0411 1.3363 -0.2348 0.113 Uiso 1 1 calc R . .
C1Q4 C 1.0167(3) 1.2583(5) -0.2105(3) 0.092(6) Uani 1 1 d G . .
H1QC H 1.0409 1.2519 -0.1786 0.110 Uiso 1 1 calc R A .
C1Q5 C 0.9811(3) 1.2175(4) -0.2238(4) 0.088(5) Uani 1 1 d G A .
H1QD H 0.9810 1.1832 -0.2010 0.105 Uiso 1 1 calc R . .
C1Q6 C 0.9457(3) 1.2268(4) -0.2705(4) 0.075(4) Uani 1 1 d G . .
H1QE H 0.9214 1.1990 -0.2796 0.091 Uiso 1 1 calc R A .
C2Q1 C 0.8432(3) 1.4672(3) -0.6380(3) 0.045(3) Uani 1 1 d G A .
C2Q2 C 0.8142(2) 1.4533(4) -0.6891(3) 0.056(3) Uani 1 1 d G . .
H2QA H 0.7846 1.4694 -0.6990 0.068 Uiso 1 1 calc R A .
C2Q3 C 0.8286(3) 1.4158(4) -0.7257(3) 0.074(4) Uani 1 1 d G A .
H2QB H 0.8087 1.4063 -0.7606 0.089 Uiso 1 1 calc R . .
C2Q4 C 0.8719(4) 1.3922(4) -0.7112(4) 0.078(4) Uani 1 1 d G . .
H2QC H 0.8817 1.3666 -0.7362 0.094 Uiso 1 1 calc R A .
C2Q5 C 0.9010(3) 1.4061(4) -0.6601(4) 0.084(5) Uani 1 1 d G A .
H2QD H 0.9306 1.3900 -0.6502 0.101 Uiso 1 1 calc R . .
C2Q6 C 0.8866(2) 1.4436(4) -0.6235(3) 0.066(4) Uani 1 1 d G . .
H2QE H 0.9064 1.4531 -0.5886 0.079 Uiso 1 1 calc R A .
C3Q1 C 0.8484(3) 1.5915(3) -0.6053(3) 0.049(3) Uani 1 1 d G A .
C3Q2 C 0.8791(3) 1.5973(3) -0.6371(3) 0.056(3) Uani 1 1 d G . .
H3QB H 0.8889 1.5625 -0.6530 0.068 Uiso 1 1 calc R A .
C3Q3 C 0.8956(3) 1.6539(4) -0.6457(4) 0.083(5) Uani 1 1 d G A .
H3QC H 0.9166 1.6579 -0.6674 0.099 Uiso 1 1 calc R . .
C3Q4 C 0.8813(3) 1.7048(3) -0.6225(4) 0.081(5) Uani 1 1 d G . .
H3QD H 0.8926 1.7435 -0.6283 0.097 Uiso 1 1 calc R A .
C3Q5 C 0.8506(3) 1.6990(3) -0.5907(4) 0.070(4) Uani 1 1 d G A .
H3QE H 0.8408 1.7338 -0.5748 0.083 Uiso 1 1 calc R . .
C3Q6 C 0.8341(3) 1.6424(4) -0.5821(3) 0.057(3) Uani 1 1 d G . .
H3QF H 0.8131 1.6384 -0.5604 0.069 Uiso 1 1 calc R A .
C4Q1 C 0.7852(3) 1.2881(4) -0.6160(3) 0.053(3) Uani 1 1 d G A .
C4Q2 C 0.7645(3) 1.2887(4) -0.6724(3) 0.070(4) Uani 1 1 d G . .
H4QA H 0.7342 1.3018 -0.6854 0.084 Uiso 1 1 calc R A .
C4Q3 C 0.7882(4) 1.2700(5) -0.7098(3) 0.094(6) Uani 1 1 d G A .
H4QB H 0.7740 1.2704 -0.7484 0.113 Uiso 1 1 calc R . .
C4Q4 C 0.8326(4) 1.2508(5) -0.6908(5) 0.140(11) Uani 1 1 d G . .
H4QC H 0.8488 1.2380 -0.7164 0.168 Uiso 1 1 calc R A .
C4Q5 C 0.8533(3) 1.2502(5) -0.6344(5) 0.108(7) Uani 1 1 d G A .
H4QD H 0.8836 1.2371 -0.6214 0.130 Uiso 1 1 calc R . .
C4Q6 C 0.8296(3) 1.2689(5) -0.5970(3) 0.075(4) Uani 1 1 d G . .
H4QE H 0.8438 1.2685 -0.5584 0.090 Uiso 1 1 calc R A .
C5Q1 C 0.7227(3) 1.2407(4) -0.5585(4) 0.062(3) Uani 1 1 d GU A .
C5Q2 C 0.6919(3) 1.2463(4) -0.5268(4) 0.062(3) Uani 1 1 d GU . .
H5QA H 0.6884 1.2839 -0.5102 0.075 Uiso 1 1 calc R A .
C5Q3 C 0.6663(3) 1.1969(5) -0.5194(4) 0.080(4) Uani 1 1 d GU A .
H5QB H 0.6452 1.2007 -0.4977 0.096 Uiso 1 1 calc R . .
C5Q4 C 0.6714(4) 1.1418(4) -0.5437(5) 0.102(6) Uani 1 1 d GU . .
H5QC H 0.6538 1.1080 -0.5386 0.122 Uiso 1 1 calc R A .
C5Q5 C 0.7022(5) 1.1361(4) -0.5754(6) 0.144(8) Uani 1 1 d GU A .
H5QD H 0.7057 1.0985 -0.5920 0.173 Uiso 1 1 calc R . .
C5Q6 C 0.7278(4) 1.1856(4) -0.5828(5) 0.111(6) Uani 1 1 d GU . .
H5QE H 0.7489 1.1817 -0.6045 0.134 Uiso 1 1 calc R A .
C1R C 0.7516(4) 1.2628(5) -0.3865(4) 0.045(3) Uani 1 1 d . . .
C2R C 0.7797(3) 1.3137(5) -0.3781(5) 0.044(3) Uani 1 1 d . A .
C3R C 0.7672(4) 1.3623(5) -0.3509(5) 0.044(3) Uani 1 1 d . . .
H3RA H 0.7854 1.3975 -0.3463 0.053 Uiso 1 1 calc R A .
C4R C 0.7306(4) 1.3630(6) -0.3303(4) 0.048(3) Uani 1 1 d . A .
C5R C 0.7019(4) 1.3114(6) -0.3406(5) 0.050(3) Uani 1 1 d . . .
C6R C 0.7122(4) 1.2631(5) -0.3684(5) 0.048(3) Uani 1 1 d . A .
H6RA H 0.6925 1.2294 -0.3756 0.058 Uiso 1 1 calc R . .
C7R C 0.7206(4) 1.4143(5) -0.2952(5) 0.047(3) Uani 1 1 d . . .
H7RA H 0.6897 1.4077 -0.2903 0.056 Uiso 1 1 calc R A 1
C8RX C 0.7546(5) 1.4081(6) -0.2374(5) 0.062(3) Uani 0.50 1 d PD A 1
H8RA H 0.7518 1.3667 -0.2236 0.074 Uiso 0.50 1 calc PR A 1
H8RB H 0.7854 1.4119 -0.2425 0.074 Uiso 0.50 1 calc PR A 1
C9RX C 0.7505(12) 1.4526(18) -0.1921(13) 0.081(13) Uiso 0.50 1 d PD A 1
H9RA H 0.7487 1.4943 -0.2067 0.097 Uiso 0.50 1 calc PR A 1
H9RB H 0.7225 1.4442 -0.1809 0.097 Uiso 0.50 1 calc PR A 1
C1RX C 0.7911(8) 1.4471(12) -0.1416(10) 0.071(8) Uiso 0.50 1 d PGD A 1
C1R2 C 0.8137(11) 1.3952(10) -0.1184(13) 0.134(18) Uiso 0.50 1 d PG A 1
H1RA H 0.8039 1.3568 -0.1339 0.161 Uiso 0.50 1 calc PR A 1
C1R3 C 0.8505(10) 1.3995(13) -0.0726(13) 0.133(16) Uiso 0.50 1 d PG A 1
H1RB H 0.8660 1.3640 -0.0568 0.160 Uiso 0.50 1 calc PR A 1
C1R4 C 0.8648(9) 1.4557(16) -0.0499(11) 0.130(16) Uiso 0.50 1 d PG A 1
H1RC H 0.8899 1.4586 -0.0186 0.157 Uiso 0.50 1 calc PR A 1
C1R5 C 0.8421(11) 1.5076(12) -0.0731(12) 0.110(15) Uiso 0.50 1 d PG A 1
H1RD H 0.8519 1.5460 -0.0576 0.132 Uiso 0.50 1 calc PR A 1
C1R6 C 0.8053(9) 1.5033(10) -0.1189(11) 0.097(11) Uiso 0.50 1 d PG A 1
H1RE H 0.7898 1.5388 -0.1348 0.116 Uiso 0.50 1 calc PR A 1
C8RY C 0.7546(5) 1.4081(6) -0.2374(5) 0.062(3) Uani 0.50 1 d PD A 2
H8RA H 0.7575 1.3651 -0.2260 0.074 Uiso 0.50 1 calc PR A 2
H8RB H 0.7847 1.4227 -0.2392 0.074 Uiso 0.50 1 calc PR A 2
C9RY C 0.7379(10) 1.4455(15) -0.1948(11) 0.056(9) Uiso 0.50 1 d PD A 2
H9RA H 0.7224 1.4823 -0.2126 0.068 Uiso 0.50 1 calc PR A 2
H9RB H 0.7163 1.4215 -0.1803 0.068 Uiso 0.50 1 calc PR A 2
C1RY C 0.7779(8) 1.4625(13) -0.1483(10) 0.073(9) Uiso 0.50 1 d PGD A 2
C1R2 C 0.8128(9) 1.4216(11) -0.1293(12) 0.103(12) Uiso 0.50 1 d PG A 2
H1RA H 0.8118 1.3831 -0.1462 0.123 Uiso 0.50 1 calc PR A 2
C1R3 C 0.8492(8) 1.4372(13) -0.0856(12) 0.122(15) Uiso 0.50 1 d PG A 2
H1RB H 0.8731 1.4092 -0.0726 0.146 Uiso 0.50 1 calc PR A 2
C1R4 C 0.8507(8) 1.4936(15) -0.0608(11) 0.097(13) Uiso 0.50 1 d PG A 2
H1RC H 0.8756 1.5042 -0.0309 0.117 Uiso 0.50 1 calc PR A 2
C1R5 C 0.8158(10) 1.5345(11) -0.0799(12) 0.107(13) Uiso 0.50 1 d PG A 2
H1RD H 0.8168 1.5731 -0.0630 0.129 Uiso 0.50 1 calc PR A 2
C1R6 C 0.7794(9) 1.5189(11) -0.1236(11) 0.119(14) Uiso 0.50 1 d PG A 2
H1RE H 0.7556 1.5469 -0.1366 0.143 Uiso 0.50 1 calc PR A 2
C10R C 0.7852(5) 1.1680(8) -0.3849(7) 0.079(4) Uiso 1 1 d . . .
C11R C 0.7943(6) 1.1175(8) -0.4204(7) 0.086(5) Uiso 1 1 d D A .
H11U H 0.7936 1.1360 -0.4571 0.103 Uiso 1 1 calc R . .
C12R C 0.8448(10) 1.0965(17) -0.3948(14) 0.202(14) Uiso 1 1 d D . .
H12U H 0.8647 1.1322 -0.3847 0.242 Uiso 1 1 calc R A .
H12V H 0.8469 1.0723 -0.3609 0.242 Uiso 1 1 calc R . .
C13R C 0.8596(17) 1.058(2) -0.439(2) 0.32(2) Uiso 1 1 d D A .
H13U H 0.8917 1.0462 -0.4271 0.380 Uiso 1 1 calc R . .
H13V H 0.8523 1.0769 -0.4757 0.380 Uiso 1 1 calc R . .
C14R C 0.8269(12) 1.0065(17) -0.4330(16) 0.211(14) Uiso 1 1 d D . .
H14U H 0.8310 0.9737 -0.4581 0.254 Uiso 1 1 calc R A .
H14V H 0.8373 0.9907 -0.3948 0.254 Uiso 1 1 calc R . .
C15R C 0.7771(12) 1.0171(16) -0.4440(16) 0.211(15) Uiso 1 1 d D A .
H15U H 0.7654 0.9847 -0.4243 0.253 Uiso 1 1 calc R . .
H15V H 0.7641 1.0099 -0.4840 0.253 Uiso 1 1 calc R . .
C16R C 0.7551(12) 1.0789(16) -0.4298(18) 0.242(18) Uiso 1 1 d D . .
H16U H 0.7305 1.0931 -0.4611 0.290 Uiso 1 1 calc R A .
H16V H 0.7439 1.0751 -0.3962 0.290 Uiso 1 1 calc R . .
C17R C 0.6528(6) 1.2701(9) -0.2867(7) 0.091(5) Uiso 1 1 d . . .
C18R C 0.6121(6) 1.2806(7) -0.2708(7) 0.080(4) Uiso 1 1 d D A .
H18X H 0.5874 1.2862 -0.3054 0.096 Uiso 1 1 calc R . .
C19R C 0.6121(13) 1.3361(13) -0.2339(19) 0.31(3) Uiso 1 1 d D . .
H19A H 0.6256 1.3714 -0.2479 0.377 Uiso 1 1 calc R A .
H19B H 0.6294 1.3279 -0.1954 0.377 Uiso 1 1 calc R . .
C20R C 0.5608(12) 1.3482(12) -0.2371(15) 0.226(16) Uiso 1 1 d D A .
H20A H 0.5402 1.3406 -0.2740 0.272 Uiso 1 1 calc R . .
H20X H 0.5550 1.3880 -0.2224 0.272 Uiso 1 1 calc R . .
C21R C 0.5639(13) 1.2917(14) -0.1928(13) 0.214(15) Uiso 1 1 d D . .
H21A H 0.5944 1.2885 -0.1673 0.257 Uiso 1 1 calc R A .
H21X H 0.5416 1.2966 -0.1708 0.257 Uiso 1 1 calc R . .
C22R C 0.5529(9) 1.2363(11) -0.2309(11) 0.160(10) Uiso 1 1 d D A .
H22A H 0.5439 1.2010 -0.2120 0.192 Uiso 1 1 calc R . .
H22B H 0.5294 1.2451 -0.2654 0.192 Uiso 1 1 calc R . .
C23R C 0.6004(9) 1.2283(10) -0.2412(11) 0.158(10) Uiso 1 1 d D . .
H23A H 0.6231 1.2235 -0.2054 0.189 Uiso 1 1 calc R A .
H23B H 0.6007 1.1913 -0.2633 0.189 Uiso 1 1 calc R . .
C1S C 0.6826(4) 1.4931(5) -0.3628(5) 0.044(3) Uani 1 1 d . . .
C2S C 0.7209(3) 1.4743(5) -0.3223(4) 0.036(2) Uani 1 1 d . A .
C3S C 0.7571(4) 1.5158(5) -0.3082(5) 0.045(3) Uani 1 1 d . . .
H3SA H 0.7833 1.5047 -0.2805 0.054 Uiso 1 1 calc R A .
C4S C 0.7559(4) 1.5729(5) -0.3333(4) 0.039(2) Uani 1 1 d . A .
C5S C 0.7164(4) 1.5880(5) -0.3726(5) 0.043(3) Uani 1 1 d . . .
C6S C 0.6791(4) 1.5519(5) -0.3883(5) 0.046(3) Uani 1 1 d . A .
H6SA H 0.6525 1.5648 -0.4144 0.055 Uiso 1 1 calc R . .
C7S C 0.7930(3) 1.6186(5) -0.3158(4) 0.042(2) Uani 1 1 d . . .
H7SA H 0.7791 1.6589 -0.3135 0.051 Uiso 1 1 calc R A .
C8S C 0.8259(4) 1.6054(5) -0.2602(4) 0.047(3) Uani 1 1 d . A .
H8SA H 0.8435 1.5689 -0.2637 0.057 Uiso 1 1 calc R . .
H8SB H 0.8087 1.5968 -0.2327 0.057 Uiso 1 1 calc R . .
C9S C 0.8587(5) 1.6584(7) -0.2391(6) 0.073(4) Uani 1 1 d . . .
H9SA H 0.8700 1.6732 -0.2703 0.087 Uiso 1 1 calc R A .
H9SB H 0.8415 1.6918 -0.2280 0.087 Uiso 1 1 calc R . .
C1S1 C 0.8988(3) 1.6447(4) -0.1911(3) 0.054(3) Uani 1 1 d G A .
C1S2 C 0.8944(3) 1.6064(5) -0.1488(4) 0.093(6) Uani 1 1 d G . .
H1SA H 0.8669 1.5858 -0.1514 0.112 Uiso 1 1 calc R A .
C1S3 C 0.9305(4) 1.5983(6) -0.1026(4) 0.129(8) Uani 1 1 d G A .
H1SB H 0.9275 1.5721 -0.0736 0.155 Uiso 1 1 calc R . .
C1S4 C 0.9708(3) 1.6285(6) -0.0987(4) 0.102(6) Uani 1 1 d G . .
H1SC H 0.9955 1.6229 -0.0671 0.123 Uiso 1 1 calc R A .
C1S5 C 0.9751(3) 1.6668(5) -0.1410(5) 0.090(5) Uani 1 1 d G A .
H1SD H 1.0027 1.6874 -0.1383 0.108 Uiso 1 1 calc R . .
C1S6 C 0.9391(3) 1.6749(4) -0.1872(4) 0.074(4) Uani 1 1 d G . .
H1SE H 0.9421 1.7011 -0.2162 0.089 Uiso 1 1 calc R A .
C2S1 C 0.5769(3) 1.3866(3) -0.4252(4) 0.049(3) Uani 1 1 d G A .
C2S2 C 0.5386(3) 1.3810(4) -0.4057(4) 0.073(4) Uani 1 1 d G . .
H2SA H 0.5256 1.4158 -0.3939 0.088 Uiso 1 1 calc R A .
C2S3 C 0.5195(3) 1.3245(5) -0.4036(5) 0.121(8) Uani 1 1 d G A .
H2SB H 0.4933 1.3207 -0.3903 0.145 Uiso 1 1 calc R . .
C2S4 C 0.5385(3) 1.2736(3) -0.4210(5) 0.073(4) Uani 1 1 d G . .
H2SC H 0.5254 1.2350 -0.4195 0.087 Uiso 1 1 calc R A .
C2S5 C 0.5767(3) 1.2793(3) -0.4404(4) 0.078(4) Uani 1 1 d G A .
H2SD H 0.5897 1.2445 -0.4523 0.093 Uiso 1 1 calc R . .
C2S6 C 0.5959(3) 1.3358(4) -0.4426(4) 0.060(3) Uani 1 1 d G . .
H2SE H 0.6220 1.3396 -0.4559 0.072 Uiso 1 1 calc R A .
C3S1 C 0.5692(3) 1.5137(4) -0.4077(3) 0.057(3) Uani 1 1 d G A .
C3S2 C 0.5371(3) 1.5453(4) -0.4471(3) 0.061(3) Uani 1 1 d G . .
H3SB H 0.5344 1.5387 -0.4854 0.073 Uiso 1 1 calc R A .
C3S3 C 0.5090(3) 1.5864(4) -0.4307(4) 0.083(5) Uani 1 1 d G A .
H3SC H 0.4871 1.6080 -0.4576 0.100 Uiso 1 1 calc R . .
C3S4 C 0.5130(3) 1.5960(4) -0.3747(4) 0.085(5) Uani 1 1 d G . .
H3SD H 0.4938 1.6241 -0.3634 0.102 Uiso 1 1 calc R A .
C3S5 C 0.5451(3) 1.5644(5) -0.3352(3) 0.080(4) Uani 1 1 d G A .
H3SE H 0.5478 1.5710 -0.2969 0.097 Uiso 1 1 calc R . .
C3S6 C 0.5732(3) 1.5233(4) -0.3517(3) 0.066(4) Uani 1 1 d G . .
H3SF H 0.5951 1.5017 -0.3247 0.080 Uiso 1 1 calc R A .
C4S1 C 0.7032(3) 1.7364(3) -0.4657(4) 0.064(4) Uani 1 1 d G A .
C4S2 C 0.6859(3) 1.7924(4) -0.4567(5) 0.091(5) Uani 1 1 d G . .
H4SA H 0.6609 1.7948 -0.4413 0.109 Uiso 1 1 calc R A .
C4S3 C 0.7054(5) 1.8449(3) -0.4704(6) 0.119(8) Uani 1 1 d G A .
H4SB H 0.6936 1.8832 -0.4643 0.142 Uiso 1 1 calc R . .
C4S4 C 0.7421(5) 1.8413(5) -0.4931(6) 0.157(13) Uani 1 1 d G . .
H4SC H 0.7554 1.8772 -0.5024 0.188 Uiso 1 1 calc R A .
C4S5 C 0.7593(4) 1.7853(6) -0.5020(5) 0.113(7) Uani 1 1 d G A .
H4SD H 0.7844 1.7829 -0.5175 0.136 Uiso 1 1 calc R . .
C4S6 C 0.7399(3) 1.7328(4) -0.4883(4) 0.081(4) Uani 1 1 d G . .
H4SE H 0.7517 1.6946 -0.4945 0.097 Uiso 1 1 calc R A .
C5S1 C 0.6304(3) 1.6886(4) -0.4274(4) 0.061(3) Uani 1 1 d G A .
C5S2 C 0.6365(3) 1.7021(5) -0.3717(4) 0.081(4) Uani 1 1 d G . .
H5SA H 0.6649 1.6952 -0.3462 0.097 Uiso 1 1 calc R A .
C5S3 C 0.6011(4) 1.7257(6) -0.3532(4) 0.131(9) Uani 1 1 d G A .
H5SB H 0.6053 1.7349 -0.3151 0.157 Uiso 1 1 calc R . .
C5S4 C 0.5596(4) 1.7358(6) -0.3905(6) 0.103(6) Uani 1 1 d G . .
H5SC H 0.5354 1.7519 -0.3779 0.124 Uiso 1 1 calc R A .
C5S5 C 0.5534(3) 1.7223(6) -0.4462(5) 0.112(7) Uani 1 1 d G A .
H5SD H 0.5250 1.7292 -0.4717 0.135 Uiso 1 1 calc R . .
C5S6 C 0.5888(3) 1.6987(5) -0.4647(4) 0.076(4) Uani 1 1 d G . .
H5SE H 0.5846 1.6895 -0.5027 0.091 Uiso 1 1 calc R A .
C1T C 0.8293(4) 1.6748(5) -0.3834(4) 0.041(2) Uani 1 1 d . . .
C2T C 0.8209(3) 1.6223(5) -0.3606(4) 0.040(2) Uani 1 1 d . A .
C3T C 0.8412(3) 1.5709(5) -0.3746(4) 0.039(2) Uani 1 1 d . . .
H3TA H 0.8353 1.5334 -0.3594 0.046 Uiso 1 1 calc R A .
C4T C 0.8695(3) 1.5712(4) -0.4097(4) 0.033(2) Uani 1 1 d . A .
C5T C 0.8770(3) 1.6280(5) -0.4314(4) 0.037(2) Uani 1 1 d . . .
C6T C 0.8562(4) 1.6799(5) -0.4194(5) 0.045(3) Uani 1 1 d . A .
H6TA H 0.8603 1.7177 -0.4355 0.054 Uiso 1 1 calc R . .
C7T C 0.8949(4) 1.5157(5) -0.4182(4) 0.041(2) Uani 1 1 d . . .
H7TA H 0.9117 1.5263 -0.4462 0.049 Uiso 1 1 calc R A .
C8T C 0.9310(3) 1.4988(5) -0.3636(4) 0.038(2) Uani 1 1 d . A .
H8TA H 0.9160 1.4953 -0.3331 0.046 Uiso 1 1 calc R . .
H8TB H 0.9440 1.4589 -0.3683 0.046 Uiso 1 1 calc R . .
C9T C 0.9693(4) 1.5454(6) -0.3473(5) 0.054(3) Uani 1 1 d . . .
H9TA H 0.9846 1.5490 -0.3774 0.065 Uiso 1 1 calc R A .
H9TB H 0.9566 1.5854 -0.3421 0.065 Uiso 1 1 calc R . .
C1T1 C 1.0027(2) 1.5272(4) -0.2952(3) 0.049(3) Uani 1 1 d G A .
C1T2 C 1.0031(3) 1.5536(4) -0.2446(4) 0.077(4) Uani 1 1 d G . .
H1TA H 0.9815 1.5835 -0.2426 0.092 Uiso 1 1 calc R A .
C1T3 C 1.0353(4) 1.5362(6) -0.1970(3) 0.116(8) Uani 1 1 d G A .
H1TB H 1.0356 1.5542 -0.1625 0.139 Uiso 1 1 calc R . .
C1T4 C 1.0670(3) 1.4924(6) -0.2000(4) 0.104(6) Uani 1 1 d G . .
H1TC H 1.0890 1.4805 -0.1674 0.125 Uiso 1 1 calc R A .
C1T5 C 1.0665(3) 1.4660(5) -0.2505(5) 0.088(5) Uani 1 1 d G A .
H1TD H 1.0881 1.4361 -0.2525 0.106 Uiso 1 1 calc R . .
C1T6 C 1.0343(3) 1.4834(4) -0.2981(3) 0.071(4) Uani 1 1 d G . .
H1TE H 1.0340 1.4653 -0.3327 0.085 Uiso 1 1 calc R A .
C10T C 0.8279(4) 1.7751(5) -0.3486(5) 0.052(3) Uani 1 1 d . . .
C11T C 0.7966(4) 1.8225(5) -0.3359(5) 0.046(3) Uiso 1 1 d D A .
H11O H 0.7761 1.8354 -0.3721 0.056 Uiso 1 1 calc R . .
C12T C 0.7668(6) 1.7974(8) -0.3009(7) 0.088(5) Uiso 1 1 d D . .
H12O H 0.7487 1.7636 -0.3213 0.106 Uiso 1 1 calc R A .
H12P H 0.7863 1.7808 -0.2662 0.106 Uiso 1 1 calc R . .
C13T C 0.7349(6) 1.8437(8) -0.2864(7) 0.091(5) Uiso 1 1 d D A .
H13O H 0.7109 1.8541 -0.3200 0.109 Uiso 1 1 calc R . .
H13P H 0.7204 1.8263 -0.2589 0.109 Uiso 1 1 calc R . .
C14T C 0.7601(6) 1.8990(8) -0.2634(7) 0.091(5) Uiso 1 1 d D . .
H14O H 0.7386 1.9307 -0.2590 0.110 Uiso 1 1 calc R A .
H14P H 0.7801 1.8900 -0.2264 0.110 Uiso 1 1 calc R . .
C15T C 0.7876(7) 1.9218(9) -0.3001(9) 0.111(6) Uiso 1 1 d D A .
H15O H 0.8039 1.9586 -0.2834 0.133 Uiso 1 1 calc R . .
H15P H 0.7673 1.9333 -0.3362 0.133 Uiso 1 1 calc R . .
C16T C 0.8206(5) 1.8773(7) -0.3096(7) 0.082(4) Uiso 1 1 d D . .
H16O H 0.8380 1.8951 -0.3339 0.098 Uiso 1 1 calc R A .
H16P H 0.8420 1.8665 -0.2739 0.098 Uiso 1 1 calc R . .
C17T C 0.9424(4) 1.6644(5) -0.4529(5) 0.043(3) Uani 1 1 d . . .
C18T C 0.9694(4) 1.6588(5) -0.4958(5) 0.049(3) Uani 1 1 d . A .
H18A H 0.9482 1.6629 -0.5334 0.059 Uiso 1 1 calc R . .
C19T C 1.0040(5) 1.7114(7) -0.4876(9) 0.092(6) Uani 1 1 d . . .
H19C H 0.9880 1.7507 -0.4935 0.110 Uiso 1 1 calc R A .
H19D H 1.0238 1.7107 -0.4494 0.110 Uiso 1 1 calc R . .
C20T C 1.0318(6) 1.7037(7) -0.5290(8) 0.083(5) Uani 1 1 d . A .
H20B H 1.0119 1.7034 -0.5671 0.100 Uiso 1 1 calc R . .
H20C H 1.0532 1.7377 -0.5258 0.100 Uiso 1 1 calc R . .
C21T C 1.0574(6) 1.6447(9) -0.5175(8) 0.101(7) Uani 1 1 d . . .
H21B H 1.0757 1.6435 -0.4786 0.121 Uiso 1 1 calc R A .
H21C H 1.0777 1.6404 -0.5421 0.121 Uiso 1 1 calc R . .
C22T C 1.0210(7) 1.5908(8) -0.5286(8) 0.097(6) Uani 1 1 d . A .
H22C H 1.0031 1.5917 -0.5677 0.116 Uiso 1 1 calc R . .
H22D H 1.0366 1.5514 -0.5215 0.116 Uiso 1 1 calc R . .
C23T C 0.9911(5) 1.5983(7) -0.4918(7) 0.075(4) Uani 1 1 d . . .
H23C H 1.0087 1.5916 -0.4532 0.090 Uiso 1 1 calc R A .
H23D H 0.9673 1.5671 -0.5009 0.090 Uiso 1 1 calc R . .
C500 C 1.0793(9) 1.1667(14) 0.4254(11) 0.167(11) Uiso 1 1 d D . .
H50A H 1.0502 1.1785 0.4324 0.200 Uiso 1 1 calc R . .
H50B H 1.0869 1.1973 0.4004 0.200 Uiso 1 1 calc R . .
C501 C 1.0741(12) 1.1089(14) 0.3982(14) 0.217(16) Uiso 1 1 d D . .
H50C H 1.1036 1.0939 0.3948 0.260 Uiso 1 1 calc R . .
H50D H 1.0534 1.1122 0.3607 0.260 Uiso 1 1 calc R . .
Cl50 Cl 1.1228(4) 1.1671(6) 0.4908(5) 0.243(5) Uiso 1 1 d D . .
Cl51 Cl 1.0489(2) 1.0535(3) 0.4443(3) 0.132(2) Uiso 1 1 d D . .
Cl60 Cl 0.7002(4) 0.8698(6) 0.2591(5) 0.125(4) Uiso 0.50 1 d PD . .
Cl61 Cl 0.7848(5) 0.8296(7) 0.3662(6) 0.155(5) Uiso 0.50 1 d PD . .
C601 C 0.7562(15) 0.795(3) 0.313(2) 0.21(3) Uiso 0.50 1 d PD . .
H60A H 0.7679 0.8060 0.2812 0.249 Uiso 0.50 1 calc PR . .
H60B H 0.7615 0.7508 0.3194 0.249 Uiso 0.50 1 calc PR . .
C600 C 0.7055(14) 0.8058(17) 0.2975(17) 0.122(14) Uiso 0.50 1 d PD . .
H60C H 0.6944 0.8118 0.3309 0.147 Uiso 0.50 1 calc PR . .
H60D H 0.6890 0.7718 0.2756 0.147 Uiso 0.50 1 calc PR . .
Cl71 Cl 0.87889(19) 1.4434(3) -0.2464(2) 0.0488(13) Uiso 0.50 1 d PD . .
Cl70 Cl 0.9418(7) 1.3638(9) -0.1507(8) 0.209(8) Uiso 0.50 1 d PD . .
C701 C 0.9207(13) 1.4657(15) -0.1943(16) 0.139(17) Uiso 0.50 1 d PD . .
H70A H 0.9302 1.5071 -0.2008 0.167 Uiso 0.50 1 calc PR . .
H70B H 0.9114 1.4651 -0.1593 0.167 Uiso 0.50 1 calc PR . .
C700 C 0.9557(11) 1.4248(19) -0.1920(18) 0.149(18) Uiso 0.50 1 d PD . .
H70C H 0.9853 1.4429 -0.1739 0.179 Uiso 0.50 1 calc PR . .
H70D H 0.9560 1.4106 -0.2294 0.179 Uiso 0.50 1 calc PR . .

loop_
_atom_site_aniso_label
_atom_site_aniso_U_11
_atom_site_aniso_U_22
_atom_site_aniso_U_33
_atom_site_aniso_U_23
_atom_site_aniso_U_13
_atom_site_aniso_U_12
Ag1 0.0464(5) 0.0591(6) 0.0705(6) 0.0017(5) 0.0205(5) 0.0004(4)
Ag2 0.0617(6) 0.0513(6) 0.0796(7) 0.0026(5) 0.0150(5) 0.0099(5)
Ag3 0.0643(6) 0.0640(7) 0.0699(7) 0.0052(5) 0.0328(5) 0.0017(5)
Ag4 0.0740(7) 0.0506(6) 0.0725(7) -0.0052(5) 0.0252(5) -0.0004(5)
I1 0.0540(5) 0.0716(6) 0.0577(5) 0.0003(4) 0.0117(4) -0.0055(4)
I2 0.0526(5) 0.0609(6) 0.0801(6) -0.0080(5) 0.0204(4) -0.0002(4)
I3 0.0500(5) 0.0621(6) 0.0772(6) 0.0062(5) 0.0160(4) 0.0063(4)
I4 0.0696(6) 0.0551(5) 0.0800(6) 0.0114(5) 0.0325(5) 0.0104(4)
I5 0.0475(4) 0.0472(5) 0.0600(5) -0.0020(4) 0.0253(4) 0.0048(3)
Hg1 0.0458(5) 0.0737(6) 0.0686(6) -0.0052(5) 0.0075(4) 0.0047(4)
I6 0.0497(9) 0.1312(17) 0.0629(9) -0.0004(10) 0.0044(7) -0.0057(9)
Hg2 0.095(2) 0.090(3) 0.078(2) 0.0133(18) 0.0261(18) 0.0177(19)
Hg3 0.0621(17) 0.0694(19) 0.090(2) 0.0201(16) 0.0212(15) 0.0022(14)
I7 0.108(4) 0.057(3) 0.037(2) 0.0267(19) -0.003(2) 0.014(2)
I8 0.089(4) 0.042(3) 0.174(6) 0.011(3) 0.086(4) 0.003(2)
P1 0.0424(15) 0.0361(15) 0.0391(14) 0.0012(12) 0.0148(12) 0.0008(11)
P2 0.0466(16) 0.0379(16) 0.0438(15) -0.0055(13) 0.0085(13) -0.0029(12)
P3 0.0375(15) 0.0534(19) 0.0600(19) -0.0001(15) 0.0185(14) -0.0028(13)
P4 0.0480(17) 0.0400(17) 0.0629(19) 0.0027(15) 0.0121(15) 0.0044(13)
O1Q 0.038(4) 0.037(4) 0.044(4) 0.004(3) 0.008(3) -0.004(3)
O2Q 0.045(4) 0.038(4) 0.037(4) -0.010(3) 0.009(3) -0.005(3)
O1R 0.060(5) 0.030(4) 0.053(5) 0.007(4) 0.006(4) 0.005(3)
O3R 0.063(5) 0.050(5) 0.074(6) 0.013(4) 0.035(5) -0.010(4)
O1S 0.036(4) 0.050(5) 0.068(5) 0.008(4) 0.017(4) -0.005(3)
O2S 0.053(5) 0.038(4) 0.066(5) 0.009(4) 0.015(4) 0.005(4)
O1T 0.041(4) 0.035(4) 0.063(5) -0.008(4) 0.020(4) 0.001(3)
O2T 0.057(6) 0.070(7) 0.136(9) -0.053(7) 0.035(6) -0.009(5)
O3T 0.045(4) 0.034(4) 0.049(4) 0.003(3) 0.015(3) -0.002(3)
O4T 0.063(6) 0.101(8) 0.082(6) -0.045(6) 0.040(5) -0.033(5)
C1Q 0.031(5) 0.039(6) 0.057(7) 0.006(5) 0.016(5) -0.001(4)
C2Q 0.032(5) 0.037(6) 0.035(5) 0.002(4) 0.010(4) 0.002(4)
C3Q 0.031(5) 0.037(6) 0.040(5) -0.009(5) 0.011(4) 0.002(4)
C4Q 0.045(6) 0.028(5) 0.036(5) -0.003(4) 0.015(4) 0.010(4)
C5Q 0.036(5) 0.027(5) 0.038(5) -0.006(4) 0.014(4) -0.003(4)
C6Q 0.042(6) 0.030(5) 0.033(5) -0.007(4) 0.005(4) 0.002(4)
C7Q 0.035(5) 0.035(6) 0.043(6) 0.004(5) 0.008(4) -0.004(4)
C8Q 0.056(7) 0.049(7) 0.052(7) -0.006(6) 0.016(6) 0.002(5)
C9Q 0.057(7) 0.060(8) 0.054(7) 0.025(6) 0.021(6) 0.023(6)
C1Q1 0.055(7) 0.047(7) 0.071(8) 0.018(6) 0.026(6) 0.010(6)
C1Q2 0.080(10) 0.046(8) 0.072(9) 0.006(7) 0.009(8) -0.005(7)
C1Q3 0.090(12) 0.096(13) 0.083(11) 0.015(10) -0.003(9) -0.036(10)
C1Q4 0.045(8) 0.140(17) 0.084(11) 0.036(11) 0.007(7) 0.009(9)
C1Q5 0.074(10) 0.105(13) 0.075(10) 0.047(10) 0.005(8) 0.008(9)
C1Q6 0.050(8) 0.075(10) 0.094(11) 0.028(9) 0.006(7) -0.012(7)
C2Q1 0.050(6) 0.044(7) 0.045(6) 0.008(5) 0.022(5) 0.005(5)
C2Q2 0.080(9) 0.041(7) 0.053(7) 0.005(6) 0.024(7) -0.011(6)
C2Q3 0.120(14) 0.059(9) 0.047(7) -0.014(7) 0.028(8) -0.023(9)
C2Q4 0.107(13) 0.059(9) 0.079(11) -0.018(8) 0.044(10) 0.016(9)
C2Q5 0.093(11) 0.068(10) 0.117(14) 0.018(9) 0.072(11) 0.044(9)
C2Q6 0.072(9) 0.067(9) 0.069(9) 0.009(7) 0.038(7) 0.015(7)
C3Q1 0.042(6) 0.052(7) 0.047(6) 0.013(6) 0.004(5) 0.001(5)
C3Q2 0.063(8) 0.056(8) 0.049(7) 0.010(6) 0.013(6) -0.012(6)
C3Q3 0.095(12) 0.086(12) 0.065(9) 0.006(8) 0.018(8) -0.048(10)
C3Q4 0.094(12) 0.053(9) 0.085(11) 0.019(8) 0.003(9) -0.011(8)
C3Q5 0.068(9) 0.047(8) 0.092(10) 0.006(7) 0.015(8) -0.005(6)
C3Q6 0.063(8) 0.038(7) 0.072(8) 0.001(6) 0.020(7) -0.002(6)
C4Q1 0.062(8) 0.045(7) 0.053(7) -0.004(6) 0.018(6) -0.005(6)
C4Q2 0.114(12) 0.050(8) 0.047(7) -0.012(6) 0.019(8) -0.021(8)
C4Q3 0.126(15) 0.103(14) 0.065(10) -0.037(9) 0.047(10) -0.073(12)
C4Q4 0.22(3) 0.13(2) 0.098(15) -0.037(14) 0.103(18) -0.09(2)
C4Q5 0.114(15) 0.113(16) 0.126(16) -0.040(13) 0.083(13) -0.031(12)
C4Q6 0.092(11) 0.065(10) 0.080(10) -0.010(8) 0.046(9) -0.001(8)
C5Q1 0.067(8) 0.053(8) 0.065(8) -0.025(6) 0.017(6) -0.026(6)
C5Q2 0.055(7) 0.068(9) 0.070(8) 0.004(7) 0.026(6) 0.008(6)
C5Q3 0.067(9) 0.079(10) 0.097(11) 0.022(9) 0.028(8) -0.009(8)
C5Q4 0.122(13) 0.087(12) 0.111(12) 0.001(10) 0.055(11) -0.055(10)
C5Q5 0.24(2) 0.063(11) 0.155(16) -0.054(11) 0.103(15) -0.089(12)
C5Q6 0.153(14) 0.081(11) 0.139(13) -0.069(10) 0.106(12) -0.059(10)
C1R 0.066(7) 0.033(6) 0.032(5) 0.001(5) 0.003(5) -0.011(5)
C2R 0.036(6) 0.040(6) 0.053(6) 0.017(5) 0.007(5) 0.005(5)
C3R 0.052(7) 0.030(6) 0.049(6) 0.004(5) 0.010(5) -0.003(5)
C4R 0.047(6) 0.060(8) 0.037(6) 0.006(5) 0.012(5) -0.010(5)
C5R 0.050(7) 0.057(8) 0.042(6) 0.009(6) 0.012(5) -0.011(6)
C6R 0.053(7) 0.046(7) 0.049(7) 0.001(6) 0.018(5) -0.013(5)
C7R 0.046(6) 0.049(7) 0.048(6) 0.003(5) 0.015(5) -0.002(5)
C8RX 0.067(8) 0.063(9) 0.057(8) 0.001(7) 0.019(6) 0.012(7)
C8RY 0.067(8) 0.063(9) 0.057(8) 0.001(7) 0.019(6) 0.012(7)
C1S 0.045(6) 0.035(6) 0.060(7) -0.004(5) 0.028(5) 0.000(5)
C2S 0.025(5) 0.043(6) 0.041(5) 0.001(5) 0.011(4) 0.000(4)
C3S 0.049(6) 0.048(7) 0.045(6) 0.002(5) 0.023(5) 0.014(5)
C4S 0.050(6) 0.033(6) 0.043(6) -0.001(5) 0.029(5) 0.001(5)
C5S 0.052(7) 0.032(6) 0.051(6) 0.004(5) 0.024(5) 0.005(5)
C6S 0.032(5) 0.049(7) 0.060(7) 0.004(6) 0.016(5) 0.004(5)
C7S 0.037(6) 0.043(6) 0.048(6) -0.005(5) 0.014(5) 0.001(5)
C8S 0.054(7) 0.047(7) 0.041(6) -0.006(5) 0.014(5) -0.010(5)
C9S 0.073(9) 0.065(9) 0.087(10) -0.028(8) 0.031(8) -0.024(7)
C1S1 0.055(7) 0.061(8) 0.044(6) -0.014(6) 0.011(6) 0.000(6)
C1S2 0.113(14) 0.089(12) 0.064(9) -0.002(9) -0.004(9) -0.044(10)
C1S3 0.086(13) 0.15(2) 0.120(16) 0.041(15) -0.029(12) -0.017(13)
C1S4 0.097(14) 0.119(16) 0.078(12) -0.020(11) -0.001(10) -0.024(12)
C1S5 0.061(10) 0.105(14) 0.098(12) -0.022(11) 0.008(9) -0.027(9)
C1S6 0.072(9) 0.068(10) 0.089(11) -0.003(8) 0.035(8) -0.019(8)
C2S1 0.043(6) 0.051(7) 0.056(7) -0.005(6) 0.016(5) -0.014(5)
C2S2 0.046(7) 0.067(10) 0.112(12) -0.001(9) 0.031(8) -0.001(6)
C2S3 0.051(9) 0.125(17) 0.18(2) 0.075(16) 0.016(11) -0.025(10)
C2S4 0.082(10) 0.040(8) 0.097(11) 0.004(7) 0.025(9) -0.009(7)
C2S5 0.076(10) 0.055(9) 0.100(11) -0.005(8) 0.016(9) 0.008(7)
C2S6 0.060(8) 0.045(7) 0.080(9) 0.005(7) 0.027(7) -0.007(6)
C3S1 0.037(6) 0.060(8) 0.073(9) -0.008(7) 0.015(6) -0.008(6)
C3S2 0.051(7) 0.063(9) 0.067(8) -0.012(7) 0.011(6) 0.010(6)
C3S3 0.058(9) 0.086(12) 0.103(13) -0.002(10) 0.014(8) 0.019(8)
C3S4 0.045(8) 0.106(13) 0.102(12) -0.037(11) 0.018(8) -0.007(8)
C3S5 0.067(10) 0.091(12) 0.087(11) -0.013(9) 0.026(9) 0.002(8)
C3S6 0.053(8) 0.080(10) 0.067(9) -0.008(8) 0.017(7) 0.005(7)
C4S1 0.083(10) 0.045(8) 0.057(8) 0.014(6) 0.007(7) 0.009(7)
C4S2 0.097(12) 0.045(9) 0.109(13) -0.003(9) -0.014(10) -0.001(8)
C4S3 0.141(18) 0.049(10) 0.136(18) 0.029(11) -0.017(14) -0.022(11)
C4S4 0.23(3) 0.100(19) 0.112(17) 0.039(14) -0.012(18) -0.10(2)
C4S5 0.133(16) 0.100(15) 0.096(13) 0.043(11) 0.012(11) -0.061(13)
C4S6 0.081(11) 0.073(11) 0.086(11) -0.005(9) 0.019(9) -0.030(8)
C5S1 0.048(7) 0.044(7) 0.086(10) -0.004(7) 0.010(7) 0.007(5)
C5S2 0.091(11) 0.071(11) 0.084(11) 0.006(9) 0.028(9) 0.020(9)
C5S3 0.14(2) 0.15(2) 0.126(17) 0.019(15) 0.077(16) 0.080(16)
C5S4 0.091(13) 0.103(15) 0.135(17) 0.003(13) 0.061(13) 0.017(11)
C5S5 0.061(10) 0.096(14) 0.19(2) 0.008(15) 0.045(12) 0.029(9)
C5S6 0.072(10) 0.074(10) 0.090(11) -0.004(8) 0.036(8) 0.011(8)
C1T 0.041(6) 0.033(6) 0.047(6) -0.014(5) 0.009(5) -0.001(4)
C2T 0.037(6) 0.046(7) 0.041(6) -0.003(5) 0.016(5) -0.003(5)
C3T 0.038(6) 0.025(5) 0.050(6) -0.003(5) 0.007(5) -0.002(4)
C4T 0.031(5) 0.032(5) 0.036(5) -0.008(4) 0.011(4) 0.007(4)
C5T 0.027(5) 0.043(6) 0.048(6) -0.002(5) 0.020(4) -0.002(4)
C6T 0.048(6) 0.029(6) 0.062(7) 0.005(5) 0.022(6) -0.003(5)
C7T 0.045(6) 0.038(6) 0.044(6) 0.000(5) 0.020(5) -0.003(5)
C8T 0.032(5) 0.039(6) 0.043(6) -0.004(5) 0.009(4) 0.003(4)
C9T 0.045(7) 0.048(7) 0.065(8) 0.017(6) 0.006(6) 0.003(5)
C1T1 0.035(6) 0.056(7) 0.050(7) -0.005(6) 0.000(5) -0.002(5)
C1T2 0.086(11) 0.061(9) 0.077(10) -0.015(8) 0.010(8) 0.008(8)
C1T3 0.129(17) 0.113(16) 0.088(13) -0.041(12) -0.007(12) 0.033(13)
C1T4 0.069(11) 0.112(15) 0.102(14) 0.009(12) -0.028(10) 0.012(10)
C1T5 0.073(11) 0.079(11) 0.099(13) 0.012(10) -0.002(9) 0.012(8)
C1T6 0.046(7) 0.081(10) 0.074(9) 0.006(8) -0.002(7) 0.015(7)
C10T 0.046(7) 0.038(7) 0.075(8) -0.022(6) 0.022(6) -0.005(5)
C17T 0.046(6) 0.038(6) 0.051(7) -0.004(5) 0.022(5) -0.005(5)
C18T 0.049(7) 0.050(7) 0.056(7) 0.004(6) 0.025(6) 0.012(5)
C19T 0.069(9) 0.055(9) 0.180(18) 0.011(10) 0.083(11) 0.000(7)
C20T 0.087(11) 0.057(9) 0.128(14) 0.012(9) 0.067(10) -0.007(8)
C21T 0.083(11) 0.127(16) 0.117(14) 0.054(12) 0.071(10) 0.058(11)
C22T 0.126(15) 0.066(11) 0.131(15) 0.010(10) 0.094(13) 0.021(10)
C23T 0.082(10) 0.068(10) 0.094(11) 0.019(8) 0.057(9) 0.016(8)

loop_
_atom_type_symbol
_atom_type_description
_atom_type_scat_dispersion_real
_atom_type_scat_dispersion_imag
_atom_type_scat_source
C C 0.0033 0.0016 'International Tables Vol C Tables 4.2.6.8 and 6.1.1.4'
H H 0.0000 0.0000 'International Tables Vol C Tables 4.2.6.8 and 6.1.1.4'
O O 0.0106 0.0060 'International Tables Vol C Tables 4.2.6.8 and 6.1.1.4'
P P 0.1023 0.0942 'International Tables Vol C Tables 4.2.6.8 and 6.1.1.4'
Ag Ag -0.8971 1.1015 'International Tables Vol C Tables 4.2.6.8 and 6.1.1.4'
I I -0.4742 1.8119 'International Tables Vol C Tables 4.2.6.8 and 6.1.1.4'
Hg Hg -2.3894 9.2266 'International Tables Vol C Tables 4.2.6.8 and 6.1.1.4'
Cl Cl 0.1484 0.1585 'International Tables Vol C Tables 4.2.6.8 and 6.1.1.4'

loop_
_geom_angle_atom_site_label_1
_geom_angle_atom_site_label_2
_geom_angle_atom_site_label_3
_geom_angle
_geom_angle_site_symmetry_1
_geom_angle_site_symmetry_3
_geom_angle_publ_flag
P1 Ag1 I4 116.40(8) . . ?
P1 Ag1 I1 118.31(8) . . ?
I4 Ag1 I1 98.62(4) . . ?
P1 Ag1 I5 111.93(7) . . ?
I4 Ag1 I5 103.94(4) . . ?
I1 Ag1 I5 105.86(4) . . ?
P1 Ag1 Ag2 110.77(8) . . ?
I4 Ag1 Ag2 132.81(4) . . ?
I1 Ag1 Ag2 55.75(3) . . ?
I5 Ag1 Ag2 57.44(3) . . ?
P2 Ag2 I1 124.48(8) . . ?
P2 Ag2 I2 112.12(8) . . ?
I1 Ag2 I2 95.56(4) . . ?
P2 Ag2 I5 114.04(8) . . ?
I1 Ag2 I5 107.39(4) . . ?
I2 Ag2 I5 98.90(4) . . ?
P2 Ag2 Ag1 120.75(8) . . ?
I1 Ag2 Ag1 57.69(3) . . ?
I2 Ag2 Ag1 127.02(4) . . ?
I5 Ag2 Ag1 57.27(3) . . ?
P3 Ag3 I3 123.38(9) . . ?
P3 Ag3 I2 116.43(9) . . ?
I3 Ag3 I2 95.46(4) . . ?
P3 Ag3 I5 112.16(8) . . ?
I3 Ag3 I5 106.53(4) . . ?
I2 Ag3 I5 99.32(4) . . ?
P3 Ag3 Ag4 115.83(9) . . ?
I3 Ag3 Ag4 56.97(3) . . ?
I2 Ag3 Ag4 127.66(4) . . ?
I5 Ag3 Ag4 57.56(3) . . ?
P4 Ag4 I4 115.32(9) . . ?
P4 Ag4 I3 123.44(9) . . ?
I4 Ag4 I3 97.33(4) . . ?
P4 Ag4 I5 110.72(8) . . ?
I4 Ag4 I5 102.27(4) . . ?
I3 Ag4 I5 105.12(4) . . ?
P4 Ag4 Ag3 113.81(9) . . ?
I4 Ag4 Ag3 130.79(5) . . ?
I3 Ag4 Ag3 56.26(3) . . ?
I5 Ag4 Ag3 56.63(3) . . ?
Ag2 I1 Hg2 110.53(8) . . ?
Ag2 I1 Ag1 66.57(4) . . ?
Hg2 I1 Ag1 78.48(8) . . ?
Ag2 I1 Hg1 82.50(4) . . ?
Hg2 I1 Hg1 55.81(9) . . ?
Ag1 I1 Hg1 110.18(4) . . ?
Hg1 I2 Ag3 82.78(4) . . ?
Hg1 I2 Ag2 82.51(4) . . ?
Ag3 I2 Ag2 80.45(4) . . ?
Hg2 I3 Ag3 109.94(8) . . ?
Hg2 I3 Ag4 79.72(8) . . ?
Ag3 I3 Ag4 66.76(4) . . ?
Hg2 I3 Hg1 55.60(9) . . ?
Ag3 I3 Hg1 81.92(4) . . ?
Ag4 I3 Hg1 111.45(4) . . ?
Ag1 I4 Ag4 77.39(4) . . ?
Ag1 I4 Hg3 126.81(8) . . ?
Ag4 I4 Hg3 86.30(7) . . ?
Ag1 I4 Hg2 78.64(8) . . ?
Ag4 I4 Hg2 79.64(8) . . ?
Hg3 I4 Hg2 48.52(10) . . ?
Ag3 I5 Ag1 111.29(4) . . ?
Ag3 I5 Ag2 79.81(4) . . ?
Ag1 I5 Ag2 65.29(3) . . ?
Ag3 I5 Ag4 65.82(3) . . ?
Ag1 I5 Ag4 75.00(3) . . ?
Ag2 I5 Ag4 111.80(4) . . ?
I6 Hg1 I2 123.55(6) . . ?
I6 Hg1 I3 119.07(6) . . ?
I2 Hg1 I3 96.07(4) . . ?
I6 Hg1 I1 109.75(5) . . ?
I2 Hg1 I1 95.40(4) . . ?
I3 Hg1 I1 110.07(4) . . ?
I1 Hg2 I3 113.37(12) . . ?
I1 Hg2 I4 98.61(11) . . ?
I3 Hg2 I4 97.77(11) . . ?
I7 Hg3 I8 146.0(2) . . ?
I7 Hg3 I4 108.72(16) . . ?
I8 Hg3 I4 102.10(18) . . ?
O1Q P1 C2Q1 103.9(4) . . ?
O1Q P1 C3Q1 100.1(4) . . ?
C2Q1 P1 C3Q1 105.1(4) . . ?
O1Q P1 Ag1 116.1(3) . . ?
C2Q1 P1 Ag1 117.6(3) . . ?
C3Q1 P1 Ag1 112.1(3) . . ?
O2Q P2 C4Q1 104.1(4) . . ?
O2Q P2 C5Q1 98.4(4) . . ?
C4Q1 P2 C5Q1 105.9(4) . . ?
O2Q P2 Ag2 113.7(3) . . ?
C4Q1 P2 Ag2 119.5(3) . . ?
C5Q1 P2 Ag2 112.7(3) . . ?
O1S P3 C3S1 103.5(4) . . ?
O1S P3 C2S1 99.7(4) . . ?
C3S1 P3 C2S1 104.5(4) . . ?
O1S P3 Ag3 113.6(3) . . ?
C3S1 P3 Ag3 120.2(3) . . ?
C2S1 P3 Ag3 113.0(3) . . ?
O2S P4 C4S1 98.5(4) . . ?
O2S P4 C5S1 102.7(5) . . ?
C4S1 P4 C5S1 104.7(5) . . ?
O2S P4 Ag4 115.6(3) . . ?
C4S1 P4 Ag4 110.8(4) . . ?
C5S1 P4 Ag4 121.6(3) . . ?
C1Q O1Q P1 122.5(6) . . ?
C5Q O2Q P2 121.2(6) . . ?
C10R O1R C1R 117.9(10) . . ?
C17R O3R C5R 123.2(11) . . ?
C1S O1S P3 124.0(7) . . ?
C5S O2S P4 122.4(7) . . ?
C10T O1T C1T 120.6(8) . . ?
C17T O3T C5T 118.6(8) . . ?
C2Q C1Q O1Q 118.4(9) . . ?
C2Q C1Q C6Q 120.6(10) . . ?
O1Q C1Q C6Q 120.8(9) . . ?
C1Q C2Q C3Q 117.8(9) . . ?
C1Q C2Q C7T 118.8(9) . . ?
C3Q C2Q C7T 123.3(9) . . ?
C2Q C3Q C4Q 124.3(10) . . ?
C3Q C4Q C5Q 115.3(9) . . ?
C3Q C4Q C7Q 124.4(9) . . ?
C5Q C4Q C7Q 120.1(9) . . ?
C6Q C5Q O2Q 123.3(9) . . ?
C6Q C5Q C4Q 122.4(9) . . ?
O2Q C5Q C4Q 113.9(8) . . ?
C5Q C6Q C1Q 119.3(9) . . ?
C4Q C7Q C2R 113.3(8) . . ?
C4Q C7Q C8Q 116.0(9) . . ?
C2R C7Q C8Q 106.6(8) . . ?
C9Q C8Q C7Q 110.9(9) . . ?
C1Q1 C9Q C8Q 113.5(10) . . ?
C1Q2 C1Q1 C1Q6 120.0 . . ?
C1Q2 C1Q1 C9Q 119.7(7) . . ?
C1Q6 C1Q1 C9Q 120.3(7) . . ?
C1Q1 C1Q2 C1Q3 120.0 . . ?
C1Q4 C1Q3 C1Q2 120.0 . . ?
C1Q5 C1Q4 C1Q3 120.0 . . ?
C1Q4 C1Q5 C1Q6 120.0 . . ?
C1Q5 C1Q6 C1Q1 120.0 . . ?
C2Q2 C2Q1 C2Q6 120.0 . . ?
C2Q2 C2Q1 P1 119.1(5) . . ?
C2Q6 C2Q1 P1 120.8(5) . . ?
C2Q3 C2Q2 C2Q1 120.0 . . ?
C2Q2 C2Q3 C2Q4 120.0 . . ?
C2Q5 C2Q4 C2Q3 120.0 . . ?
C2Q4 C2Q5 C2Q6 120.0 . . ?
C2Q5 C2Q6 C2Q1 120.0 . . ?
C3Q2 C3Q1 C3Q6 120.0 . . ?
C3Q2 C3Q1 P1 122.5(5) . . ?
C3Q6 C3Q1 P1 117.5(5) . . ?
C3Q3 C3Q2 C3Q1 120.0 . . ?
C3Q2 C3Q3 C3Q4 120.0 . . ?
C3Q5 C3Q4 C3Q3 120.0 . . ?
C3Q4 C3Q5 C3Q6 120.0 . . ?
C3Q5 C3Q6 C3Q1 120.0 . . ?
C4Q2 C4Q1 C4Q6 120.0 . . ?
C4Q2 C4Q1 P2 118.6(5) . . ?
C4Q6 C4Q1 P2 121.3(5) . . ?
C4Q3 C4Q2 C4Q1 120.0 . . ?
C4Q2 C4Q3 C4Q4 120.0 . . ?
C4Q5 C4Q4 C4Q3 120.0 . . ?
C4Q4 C4Q5 C4Q6 120.0 . . ?
C4Q5 C4Q6 C4Q1 120.0 . . ?
C5Q2 C5Q1 C5Q6 120.0 . . ?
C5Q2 C5Q1 P2 116.9(5) . . ?
C5Q6 C5Q1 P2 123.1(5) . . ?
C5Q3 C5Q2 C5Q1 120.0 . . ?
C5Q2 C5Q3 C5Q4 120.0 . . ?
C5Q3 C5Q4 C5Q5 120.0 . . ?
C5Q6 C5Q5 C5Q4 120.0 . . ?
C5Q5 C5Q6 C5Q1 120.0 . . ?
O1R C1R C6R 118.8(10) . . ?
O1R C1R C2R 121.3(11) . . ?
C6R C1R C2R 119.9(11) . . ?
C3R C2R C1R 117.4(10) . . ?
C3R C2R C7Q 122.9(10) . . ?
C1R C2R C7Q 119.6(10) . . ?
C4R C3R C2R 124.3(11) . . ?
C3R C4R C5R 117.2(11) . . ?
C3R C4R C7R 122.9(10) . . ?
C5R C4R C7R 119.8(10) . . ?
C6R C5R O3R 121.9(10) . . ?
C6R C5R C4R 120.7(11) . . ?
O3R C5R C4R 117.4(11) . . ?
C5R C6R C1R 120.5(10) . . ?
C2S C7R C4R 112.1(9) . . ?
C2S C7R C8RX 114.8(10) . . ?
C4R C7R C8RX 106.5(9) . . ?
C9RX C8RX C7R 117.8(16) . . ?
C1RX C9RX C8RX 111(2) . . ?
C1R2 C1RX C1R6 120.0 . . ?
C1R2 C1RX C9RX 128(2) . . ?
C1R6 C1RX C9RX 112(2) . . ?
C1RX C1R2 C1R3 120.0 . . ?
C1R2 C1R3 C1R4 120.0 . . ?
C1R5 C1R4 C1R3 120.0 . . ?
C1R6 C1R5 C1R4 120.0 . . ?
C1R5 C1R6 C1RX 120.0 . . ?
C1R2 C1RY C1R6 120.0 . . ?
C1R2 C1RY C9RY 120(2) . . ?
C1R6 C1RY C9RY 120(2) . . ?
C1RY C1R2 C1R3 120.0 . . ?
C1R2 C1R3 C1R4 120.0 . . ?
C1R5 C1R4 C1R3 120.0 . . ?
C1R4 C1R5 C1R6 120.0 . . ?
C1R5 C1R6 C1RY 120.0 . . ?
O2R C10R O1R 122.3(15) . . ?
O2R C10R C11R 124.0(16) . . ?
O1R C10R C11R 112.3(13) . . ?
C16R C11R C10R 105(2) . . ?
C16R C11R C12R 125(3) . . ?
C10R C11R C12R 106.9(18) . . ?
C13R C12R C11R 108(3) . . ?
C12R C13R C14R 91(3) . . ?
C15R C14R C13R 122(4) . . ?
C14R C15R C16R 124(3) . . ?
C11R C16R C15R 99(3) . . ?
O4R C17R O3R 119.5(17) . . ?
O4R C17R C18R 125.5(18) . . ?
O3R C17R C18R 114.8(16) . . ?
C23R C18R C17R 111.1(17) . . ?
C23R C18R C19R 107.0(19) . . ?
C17R C18R C19R 115.7(19) . . ?
C18R C19R C20R 105(2) . . ?
C19R C20R C21R 88(2) . . ?
C22R C21R C20R 103(2) . . ?
C23R C22R C21R 98(2) . . ?
C18R C23R C22R 110.9(18) . . ?
O1S C1S C2S 115.9(10) . . ?
O1S C1S C6S 121.3(10) . . ?
C2S C1S C6S 122.7(10) . . ?
C1S C2S C3S 116.5(10) . . ?
C1S C2S C7R 119.3(9) . . ?
C3S C2S C7R 124.2(9) . . ?
C4S C3S C2S 123.0(10) . . ?
C5S C4S C3S 116.6(10) . . ?
C5S C4S C7S 120.2(10) . . ?
C3S C4S C7S 123.0(10) . . ?
C6S C5S C4S 125.1(10) . . ?
C6S C5S O2S 119.8(10) . . ?
C4S C5S O2S 115.1(9) . . ?
C5S C6S C1S 116.1(10) . . ?
C4S C7S C8S 114.4(9) . . ?
C4S C7S C2T 109.8(8) . . ?
C8S C7S C2T 107.8(9) . . ?
C7S C8S C9S 112.7(10) . . ?
C1S1 C9S C8S 116.3(12) . . ?
C1S2 C1S1 C1S6 120.0 . . ?
C1S2 C1S1 C9S 120.6(8) . . ?
C1S6 C1S1 C9S 119.2(8) . . ?
C1S1 C1S2 C1S3 120.0 . . ?
C1S4 C1S3 C1S2 120.0 . . ?
C1S5 C1S4 C1S3 120.0 . . ?
C1S4 C1S5 C1S6 120.0 . . ?
C1S5 C1S6 C1S1 120.0 . . ?
C2S2 C2S1 C2S6 120.0 . . ?
C2S2 C2S1 P3 123.3(5) . . ?
C2S6 C2S1 P3 116.7(5) . . ?
C2S3 C2S2 C2S1 120.0 . . ?
C2S2 C2S3 C2S4 120.0 . . ?
C2S5 C2S4 C2S3 120.0 . . ?
C2S6 C2S5 C2S4 120.0 . . ?
C2S5 C2S6 C2S1 120.0 . . ?
C3S2 C3S1 C3S6 120.0 . . ?
C3S2 C3S1 P3 119.8(5) . . ?
C3S6 C3S1 P3 120.2(5) . . ?
C3S3 C3S2 C3S1 120.0 . . ?
C3S2 C3S3 C3S4 120.0 . . ?
C3S5 C3S4 C3S3 120.0 . . ?
C3S4 C3S5 C3S6 120.0 . . ?
C3S5 C3S6 C3S1 120.0 . . ?
C4S2 C4S1 C4S6 120.0 . . ?
C4S2 C4S1 P4 123.0(6) . . ?
C4S6 C4S1 P4 116.9(6) . . ?
C4S1 C4S2 C4S3 120.0 . . ?
C4S4 C4S3 C4S2 120.0 . . ?
C4S5 C4S4 C4S3 120.0 . . ?
C4S4 C4S5 C4S6 120.0 . . ?
C4S5 C4S6 C4S1 120.0 . . ?
C5S2 C5S1 C5S6 120.0 . . ?
C5S2 C5S1 P4 120.1(6) . . ?
C5S6 C5S1 P4 119.4(6) . . ?
C5S3 C5S2 C5S1 120.0 . . ?
C5S2 C5S3 C5S4 120.0 . . ?
C5S3 C5S4 C5S5 120.0 . . ?
C5S4 C5S5 C5S6 120.0 . . ?
C5S5 C5S6 C5S1 120.0 . . ?
C2T C1T C6T 124.0(10) . . ?
C2T C1T O1T 116.8(9) . . ?
C6T C1T O1T 119.0(10) . . ?
C1T C2T C3T 117.0(9) . . ?
C1T C2T C7S 122.9(10) . . ?
C3T C2T C7S 119.9(10) . . ?
C2T C3T C4T 123.6(10) . . ?
C3T C4T C5T 116.0(8) . . ?
C3T C4T C7T 121.4(9) . . ?
C5T C4T C7T 122.2(9) . . ?
O3T C5T C6T 120.7(9) . . ?
O3T C5T C4T 117.5(9) . . ?
C6T C5T C4T 121.7(9) . . ?
C1T C6T C5T 117.6(10) . . ?
C4T C7T C2Q 113.7(9) . . ?
C4T C7T C8T 110.4(8) . . ?
C2Q C7T C8T 111.8(9) . . ?
C9T C8T C7T 113.0(9) . . ?
C1T1 C9T C8T 110.8(9) . . ?
C1T2 C1T1 C1T6 120.0 . . ?
C1T2 C1T1 C9T 121.6(8) . . ?
C1T6 C1T1 C9T 118.4(8) . . ?
C1T3 C1T2 C1T1 120.0 . . ?
C1T2 C1T3 C1T4 120.0 . . ?
C1T5 C1T4 C1T3 120.0 . . ?
C1T4 C1T5 C1T6 120.0 . . ?
C1T5 C1T6 C1T1 120.0 . . ?
O2T C10T O1T 123.1(11) . . ?
O2T C10T C11T 125.1(10) . . ?
O1T C10T C11T 111.5(10) . . ?
C16T C11T C10T 113.0(10) . . ?
C16T C11T C12T 110.4(12) . . ?
C10T C11T C12T 112.2(11) . . ?
C13T C12T C11T 114.2(14) . . ?
C14T C13T C12T 110.1(15) . . ?
C15T C14T C13T 111.3(16) . . ?
C14T C15T C16T 113.5(17) . . ?
C11T C16T C15T 109.4(14) . . ?
O4T C17T O3T 123.5(10) . . ?
O4T C17T C18T 125.6(10) . . ?
O3T C17T C18T 110.9(9) . . ?
C23T C18T C17T 110.0(10) . . ?
C23T C18T C19T 112.8(11) . . ?
C17T C18T C19T 109.0(10) . . ?
C20T C19T C18T 108.2(13) . . ?
C21T C20T C19T 108.9(13) . . ?
C20T C21T C22T 107.7(13) . . ?
C23T C22T C21T 109.1(14) . . ?
C22T C23T C18T 113.7(12) . . ?
C501 C500 Cl50 113(2) . . ?
C500 C501 Cl51 107(2) . . ?
C600 C601 Cl61 116(4) . . ?
C601 C600 Cl60 103(4) . . ?
C700 C701 Cl71 106(3) . . ?
C701 C700 Cl70 102(3) . . ?

loop_
_geom_bond_atom_site_label_1
_geom_bond_atom_site_label_2
_geom_bond_distance
_geom_bond_site_symmetry_2
_geom_bond_publ_flag
Ag1 P1 2.453(3) . ?
Ag1 I4 2.8397(13) . ?
Ag1 I1 2.9080(13) . ?
Ag1 I5 2.9234(13) . ?
Ag1 Ag2 3.1571(15) . ?
Ag2 P2 2.434(3) . ?
Ag2 I1 2.8442(14) . ?
Ag2 I2 2.9096(14) . ?
Ag2 I5 2.9292(13) . ?
Ag3 P3 2.438(3) . ?
Ag3 I3 2.8866(14) . ?
Ag3 I2 2.9009(14) . ?
Ag3 I5 2.9198(13) . ?
Ag3 Ag4 3.1895(15) . ?
Ag4 P4 2.450(3) . ?
Ag4 I4 2.8797(14) . ?
Ag4 I3 2.9102(14) . ?
Ag4 I5 2.9506(13) . ?
I1 Hg2 2.845(4) . ?
I1 Hg1 2.9131(12) . ?
I2 Hg1 2.8477(14) . ?
I3 Hg2 2.867(4) . ?
I3 Hg1 2.9116(14) . ?
I4 Hg3 2.895(3) . ?
I4 Hg2 2.903(4) . ?
Hg1 I6 2.6595(18) . ?
Hg3 I7 2.635(6) . ?
Hg3 I8 2.654(7) . ?
P1 O1Q 1.638(7) . ?
P1 C2Q1 1.800(6) . ?
P1 C3Q1 1.807(6) . ?
P2 O2Q 1.654(7) . ?
P2 C4Q1 1.794(7) . ?
P2 C5Q1 1.816(7) . ?
P3 O1S 1.616(9) . ?
P3 C3S1 1.812(7) . ?
P3 C2S1 1.815(7) . ?
P4 O2S 1.651(9) . ?
P4 C4S1 1.790(8) . ?
P4 C5S1 1.821(8) . ?
O1Q C1Q 1.417(13) . ?
O2Q C5Q 1.375(11) . ?
O1R C10R 1.335(18) . ?
O1R C1R 1.389(13) . ?
O2R C10R 1.245(18) . ?
O3R C17R 1.37(2) . ?
O3R C5R 1.407(14) . ?
O4R C17R 1.28(2) . ?
O1S C1S 1.393(13) . ?
O2S C5S 1.418(13) . ?
O1T C10T 1.312(13) . ?
O1T C1T 1.436(12) . ?
O2T C10T 1.210(14) . ?
O3T C17T 1.356(13) . ?
O3T C5T 1.385(12) . ?
O4T C17T 1.184(13) . ?
C1Q C2Q 1.369(15) . ?
C1Q C6Q 1.430(14) . ?
C2Q C3Q 1.386(14) . ?
C2Q C7T 1.535(14) . ?
C3Q C4Q 1.381(14) . ?
C4Q C5Q 1.434(14) . ?
C4Q C7Q 1.487(14) . ?
C5Q C6Q 1.333(14) . ?
C7Q C2R 1.550(14) . ?
C7Q C8Q 1.575(15) . ?
C8Q C9Q 1.521(16) . ?
C9Q C1Q1 1.500(13) . ?
C1Q1 C1Q2 1.3900 . ?
C1Q1 C1Q6 1.3900 . ?
C1Q2 C1Q3 1.3900 . ?
C1Q3 C1Q4 1.3900 . ?
C1Q4 C1Q5 1.3900 . ?
C1Q5 C1Q6 1.3900 . ?
C2Q1 C2Q2 1.3900 . ?
C2Q1 C2Q6 1.3900 . ?
C2Q2 C2Q3 1.3900 . ?
C2Q3 C2Q4 1.3900 . ?
C2Q4 C2Q5 1.3900 . ?
C2Q5 C2Q6 1.3900 . ?
C3Q1 C3Q2 1.3900 . ?
C3Q1 C3Q6 1.3900 . ?
C3Q2 C3Q3 1.3900 . ?
C3Q3 C3Q4 1.3900 . ?
C3Q4 C3Q5 1.3900 . ?
C3Q5 C3Q6 1.3900 . ?
C4Q1 C4Q2 1.3900 . ?
C4Q1 C4Q6 1.3900 . ?
C4Q2 C4Q3 1.3900 . ?
C4Q3 C4Q4 1.3900 . ?
C4Q4 C4Q5 1.3900 . ?
C4Q5 C4Q6 1.3900 . ?
C5Q1 C5Q2 1.3900 . ?
C5Q1 C5Q6 1.3900 . ?
C5Q2 C5Q3 1.3900 . ?
C5Q3 C5Q4 1.3900 . ?
C5Q4 C5Q5 1.3900 . ?
C5Q5 C5Q6 1.3900 . ?
C1R C6R 1.402(16) . ?
C1R C2R 1.404(15) . ?
C2R C3R 1.381(16) . ?
C3R C4R 1.355(15) . ?
C4R C5R 1.426(16) . ?
C4R C7R 1.515(17) . ?
C5R C6R 1.355(17) . ?
C7R C2S 1.494(15) . ?
C7R C8RX 1.556(17) . ?
C8RX C9RX 1.53(3) . ?
C9RX C1RX 1.53(3) . ?
C1RX C1R2 1.3900 . ?
C1RX C1R6 1.3900 . ?
C1R2 C1R3 1.3900 . ?
C1R3 C1R4 1.3900 . ?
C1R4 C1R5 1.3900 . ?
C1R5 C1R6 1.3900 . ?
C9RY C1RY 1.51(3) . ?
C1RY C1R2 1.3900 . ?
C1RY C1R6 1.3900 . ?
C1R2 C1R3 1.3900 . ?
C1R3 C1R4 1.3900 . ?
C1R4 C1R5 1.3900 . ?
C1R5 C1R6 1.3900 . ?
C10R C11R 1.50(2) . ?
C11R C16R 1.45(3) . ?
C11R C12R 1.59(3) . ?
C12R C13R 1.55(3) . ?
C13R C14R 1.55(3) . ?
C14R C15R 1.50(3) . ?
C15R C16R 1.61(3) . ?
C17R C18R 1.43(2) . ?
C18R C23R 1.47(2) . ?
C18R C19R 1.54(3) . ?
C19R C20R 1.58(3) . ?
C20R C21R 1.66(3) . ?
C21R C22R 1.53(3) . ?
C22R C23R 1.56(3) . ?
C1S C2S 1.400(15) . ?
C1S C6S 1.443(16) . ?
C2S C3S 1.416(15) . ?
C3S C4S 1.408(15) . ?
C4S C5S 1.391(15) . ?
C4S C7S 1.502(15) . ?
C5S C6S 1.368(15) . ?
C7S C8S 1.519(15) . ?
C7S C2T 1.581(14) . ?
C8S C9S 1.548(16) . ?
C9S C1S1 1.511(17) . ?
C1S1 C1S2 1.3900 . ?
C1S1 C1S6 1.3900 . ?
C1S2 C1S3 1.3900 . ?
C1S3 C1S4 1.3900 . ?
C1S4 C1S5 1.3900 . ?
C1S5 C1S6 1.3900 . ?
C2S1 C2S2 1.3900 . ?
C2S1 C2S6 1.3900 . ?
C2S2 C2S3 1.3900 . ?
C2S3 C2S4 1.3900 . ?
C2S4 C2S5 1.3900 . ?
C2S5 C2S6 1.3900 . ?
C3S1 C3S2 1.3900 . ?
C3S1 C3S6 1.3900 . ?
C3S2 C3S3 1.3900 . ?
C3S3 C3S4 1.3900 . ?
C3S4 C3S5 1.3900 . ?
C3S5 C3S6 1.3900 . ?
C4S1 C4S2 1.3900 . ?
C4S1 C4S6 1.3900 . ?
C4S2 C4S3 1.3900 . ?
C4S3 C4S4 1.3900 . ?
C4S4 C4S5 1.3900 . ?
C4S5 C4S6 1.3900 . ?
C5S1 C5S2 1.3900 . ?
C5S1 C5S6 1.3900 . ?
C5S2 C5S3 1.3900 . ?
C5S3 C5S4 1.3900 . ?
C5S4 C5S5 1.3900 . ?
C5S5 C5S6 1.3900 . ?
C1T C2T 1.349(15) . ?
C1T C6T 1.377(15) . ?
C2T C3T 1.385(14) . ?
C3T C4T 1.389(14) . ?
C4T C5T 1.411(14) . ?
C4T C7T 1.500(14) . ?
C5T C6T 1.387(15) . ?
C7T C8T 1.566(15) . ?
C8T C9T 1.540(15) . ?
C9T C1T1 1.490(13) . ?
C1T1 C1T2 1.3900 . ?
C1T1 C1T6 1.3900 . ?
C1T2 C1T3 1.3900 . ?
C1T3 C1T4 1.3900 . ?
C1T4 C1T5 1.3900 . ?
C1T5 C1T6 1.3900 . ?
C10T C11T 1.515(16) . ?
C11T C16T 1.483(17) . ?
C11T C12T 1.527(18) . ?
C12T C13T 1.53(2) . ?
C13T C14T 1.48(2) . ?
C14T C15T 1.49(2) . ?
C15T C16T 1.48(2) . ?
C17T C18T 1.524(15) . ?
C18T C23T 1.488(17) . ?
C18T C19T 1.554(18) . ?
C19T C20T 1.52(2) . ?
C20T C21T 1.51(2) . ?
C21T C22T 1.61(3) . ?
C22T C23T 1.469(19) . ?
C500 C501 1.44(3) . ?
C500 Cl50 1.82(2) . ?
C501 Cl51 1.98(3) . ?
Cl60 C600 1.70(3) . ?
Cl61 C601 1.59(3) . ?
C601 C600 1.53(4) . ?
Cl71 C701 1.65(3) . ?
Cl70 C700 1.82(3) . ?
C701 C700 1.40(3) . ?
